data_1517470
loop_
_publ_author_name
'Queen, Wendy L.'
'Hudson, Matthew R.'
'Bloch, Eric D.'
'Mason, Jarad A.'
'Gonzalez, Miguel I.'
'Lee, Jason S.'
'Gygi, David'
'Howe, Joshua D.'
'Lee, Kyuho'
'Darwish, Tamim A.'
'James, Michael'
'Peterson, Vanessa K.'
'Teat, Simon J.'
'Smit, Berend'
'Neaton, Jeffrey B.'
'Long, Jeffrey R.'
'Brown, Craig M.'

_publ_section_title
;
 Comprehensive study of carbon dioxide adsorption in the metal--organic
 frameworks M2(dobdc) (M = Mg, Mn, Fe, Co, Ni, Cu, Zn)
;
_journal_issue 12
_journal_name_full 'Chem. Sci.'
_journal_page_first 4569
_journal_paper_doi 10.1039/C4SC02064B
_journal_volume 5
_journal_year 2014
_chemical_formula_sum 'C4 H Co O3'
_chemical_formula_weight 155.98
_chemical_name_systematic ' ?'
_space_group_IT_number 148
_symmetry_cell_setting trigonal
_symmetry_space_group_name_Hall '-R 3'
_symmetry_space_group_name_H-M 'R -3 :H'
_audit_creation_date 2012-05-26T22:05
_audit_creation_method 'from EXP file using GSAS2CIF'
_audit_update_record ' 2012-05-26T22:05  Initial CIF as created by GSAS2CIF'
_cell_angle_alpha 90.0
_cell_angle_beta 90.0
_cell_angle_gamma 120.0
_cell_formula_units_Z 18
_cell_length_a 25.9067(9)
_cell_length_b 25.9067
_cell_length_c 6.8548(5)
_cell_measurement_temperature 10
_cell_volume 3984.3(3)
_computing_structure_refinement GSAS
_diffrn_ambient_temperature 10
_diffrn_measurement_device_type BT1
_diffrn_radiation_probe neutron
_diffrn_radiation_type neutron
_diffrn_radiation_wavelength 2.0785
_exptl_absorpt_correction_T_max 1.00000
_exptl_absorpt_correction_T_min 1.00000
_exptl_absorpt_process_details
;   GSAS Absorption/surface roughness correction: function number 0
 No correction is applied.
;
_exptl_crystal_colour purple
_pd_block_id 2012-05-26T22:05|BARE_CO||bt1
_pd_calc_method 'Rietveld Refinement'
_pd_instr_location ' ?'
_pd_meas_2theta_range_inc 0.05
_pd_meas_2theta_range_max 166.25
_pd_meas_2theta_range_min 1.5
_pd_meas_number_of_points 3296
_pd_phase_name 'from /data/people/craigy/MgMOF/BT1/1108/MOF74.xtl'
_pd_proc_2theta_range_inc 0.05
_pd_proc_2theta_range_max 166.2731
_pd_proc_2theta_range_min 1.5231
_pd_proc_info_datetime 2012-05-26T22:05:48
_pd_proc_info_excluded_regions ' ?'
_pd_proc_ls_background_function
;   GSAS Background function number 1 with 12 terms.
 Shifted Chebyshev function of 1st kind
      1:    684.463     2:   -70.4986     3:    141.585     4:    57.2033    
      5:    67.5647     6:    22.5081     7:    37.9446     8:    11.6219    
      9:    15.3370    10:    3.23680    11:    1.58084    12:   -2.63836    
;
_pd_proc_ls_peak_cutoff 0.00500
_pd_proc_ls_profile_function
;
 CW Profile function number 3 with  19 terms
 Pseudovoigt profile coefficients as parameterized in
 P. Thompson, D.E. Cox & J.B. Hastings (1987). J. Appl. Cryst.,20,79-83.
 Asymmetry correction of L.W. Finger, D.E. Cox & A. P. Jephcoat (1994).
 J. Appl. Cryst.,27,892-900.
 Peak tails are ignored  where the intensity is below 0.0050 times the peak
   Aniso. broadening axis   0.0   0.0   1.0
;
_pd_proc_ls_prof_R_factor 0.0316
_pd_proc_ls_prof_wR_expected 0.0376
_pd_proc_ls_prof_wR_factor 0.0379
_pd_proc_number_of_points 3296
_pd_spec_mounting ' ?'
_refine_ls_goodness_of_fit_all 1.01
_refine_ls_hydrogen_treatment refall
_refine_ls_matrix_type full
_refine_ls_number_parameters 39
_refine_ls_number_restraints 0
_refine_ls_R_Fsqd_factor 0.11323
_refine_ls_shift/su_max 0.03
_refine_ls_shift/su_mean 0.01
_reflns_d_resolution_high 1.052
_reflns_d_resolution_low 12.953
_reflns_limit_h_max 24
_reflns_limit_h_min 0
_reflns_limit_k_max 12
_reflns_limit_k_min -11
_reflns_limit_l_max 6
_reflns_limit_l_min -6
_reflns_number_total 805
_cod_data_source_file c4sc02064b2.cif
_cod_data_source_block BARE_CO_publ
_cod_depositor_comments
;
The following automatic conversions were performed:

'_geom_bond_publ_flag' value 'N' changed to 'n' according to
/usr/data/users/saulius/crontab/automatic-downloads/rss-feeds/RSC/lib/dictionaries/cif_core.dic
dictionary named 'cif_core.dic' version 2.4.2 from 2011-04-26 (24
times).

'_geom_angle_publ_flag' value 'N' changed to 'n' according
to
/usr/data/users/saulius/crontab/automatic-downloads/rss-feeds/RSC/lib/dictionaries/cif_core.dic
dictionary named 'cif_core.dic' version 2.4.2 from 2011-04-26 (25
times).

Automatic conversion script
Id: cif_fix_values 2281 2013-09-26 08:29:07Z andrius 

 Adding full bibliography for 1517465--1517482.cif.
;
_cod_original_cell_volume 3984.26(28)
_cod_original_sg_symbol_H-M 'R -3'
_cod_database_code 1517470
_gsas_exptl_extinct_corr_t_min 1.00000
_gsas_exptl_extinct_corr_t_max 1.00000

loop_
_space_group_symop_operation_xyz
'x, y, z'
'-y, x-y, z'
'-x+y, -x, z'
'x+2/3, y+1/3, z+1/3'
'-y+2/3, x-y+1/3, z+1/3'
'-x+y+2/3, -x+1/3, z+1/3'
'x+1/3, y+2/3, z+2/3'
'-y+1/3, x-y+2/3, z+2/3'
'-x+y+1/3, -x+2/3, z+2/3'
'-x, -y, -z'
'y, -x+y, -z'
'x-y, x, -z'
'-x+2/3, -y+1/3, -z+1/3'
'y+2/3, -x+y+1/3, -z+1/3'
'x-y+2/3, x+1/3, -z+1/3'
'-x+1/3, -y+2/3, -z+2/3'
'y+1/3, -x+y+2/3, -z+2/3'
'x-y+1/3, x+2/3, -z+2/3'

loop_
_atom_site_type_symbol
_atom_site_label
_atom_site_fract_x
_atom_site_fract_y
_atom_site_fract_z
_atom_site_occupancy
_atom_site_thermal_displace_type
_atom_site_U_iso_or_equiv
_atom_site_symmetry_multiplicity
Co Co1 0.3845(13) 0.3489(13) 0.136(4) 1.0 Uiso 0.003(7) 18
O O1 0.3283(6) 0.2968(6) 0.3674(21) 1.0 Uiso 0.0181(34) 18
O O2 0.3011(6) 0.2279(6) 0.6030(16) 1.0 Uiso 0.0007(28) 18
O O3 0.3547(6) 0.2749(6) 0.0111(18) 1.0 Uiso 0.0003(29) 18
C C1 0.3160(6) 0.2470(6) 0.4236(19) 1.0 Uiso 0.029(4) 18
C C2 0.3290(6) 0.2075(5) 0.2877(17) 1.0 Uiso 0.020(4) 18
C C3 0.3477(6) 0.2257(7) 0.0891(18) 1.0 Uiso 0.028(4) 18
C C4 0.3503(6) 0.1810(5) -0.0261(15) 1.0 Uiso 0.0081(30) 18
H H4A 0.3647(9) 0.1951(7) -0.1746(30) 1.0 Uiso 0.001(4) 18

loop_
_atom_type_symbol
_atom_type_number_in_cell
_atom_type_scat_length_neutron
_atom_type_scat_source
Co 18.0 0.2490 International_Tables_Vol_C
O 54.0 0.5803 International_Tables_Vol_C
C 72.0 0.6646 International_Tables_Vol_C
H 18.0 -0.3739 International_Tables_Vol_C

loop_
_geom_angle_atom_site_label_1
_geom_angle_atom_site_label_2
_geom_angle_atom_site_label_3
_geom_angle
_geom_angle_site_symmetry_1
_geom_angle_site_symmetry_3
_geom_angle_publ_flag
O1 Co1 O1 80.7(11) 1_555 103_554 n
O1 Co1 O2 173.1(18) 1_555 202_554 n
O1 Co1 O3 83.8(12) 1_555 1_555 n
O1 Co1 O3 76.1(11) 1_555 202_555 n
O1 Co1 O2 99.0(14) 103_554 202_554 n
O1 Co1 O3 81.2(12) 103_554 1_555 n
O1 Co1 O3 90.6(12) 103_554 202_555 n
O2 Co1 O3 103.1(14) 202_554 1_555 n
O2 Co1 O3 97.0(14) 202_554 202_555 n
O3 Co1 O3 159.3(17) 1_555 202_555 n
Co1 O1 Co1 92.1(7) 1_555 202_555 n
Co1 O1 C1 129.7(16) 1_555 1_555 n
Co1 O1 C1 137.6(14) 202_555 1_555 n
Co1 O2 C1 119.1(13) 103_555 1_555 n
Co1 O3 Co1 99.5(15) 1_555 103_554 n
Co1 O3 C3 126.4(15) 1_555 1_555 n
Co1 O3 C3 126.5(14) 103_554 1_555 n
O1 C1 O2 124.4(16) 1_555 1_555 n
O1 C1 C2 118.8(13) 1_555 1_555 n
O2 C1 C2 115.9(12) 1_555 1_555 n
C1 C2 C3 120.1(12) 1_555 1_555 n
O3 C3 C2 124.5(14) 1_555 1_555 n
O3 C3 C4 121.5(12) 1_555 1_555 n
C2 C3 C4 113.5(12) 1_555 1_555 n
C3 C4 H4A 113.2(13) 1_555 1_555 n

loop_
_geom_bond_atom_site_label_1
_geom_bond_atom_site_label_2
_geom_bond_distance
_geom_bond_site_symmetry_2
_geom_bond_publ_flag
Co1 O1 2.118(29) 1_555 n
Co1 O1 2.135(32) 103_554 n
Co1 O2 1.997(32) 202_554 n
Co1 O3 1.877(31) 1_555 n
Co1 O3 2.128(30) 202_555 n
O1 Co1 2.118(29) 1_555 n
O1 Co1 2.135(32) 202_555 n
O1 C1 1.228(19) 1_555 n
O2 Co1 1.997(32) 103_555 n
O2 C1 1.310(15) 1_555 n
O3 Co1 1.877(31) 1_555 n
O3 Co1 2.128(30) 103_554 n
O3 C3 1.309(18) 1_555 n
C1 O1 1.228(19) 1_555 n
C1 O2 1.310(15) 1_555 n
C1 C2 1.542(19) 1_555 n
C2 C1 1.542(19) 1_555 n
C2 C3 1.442(15) 1_555 n
C3 O3 1.309(18) 1_555 n
C3 C2 1.442(15) 1_555 n
C3 C4 1.431(18) 1_555 n
C4 C3 1.431(18) 1_555 n
C4 H4A 1.082(23) 1_555 n
H4A C4 1.082(23) 1_555 n

loop_
_gsas_i100_meas
100.00
15.05
0.60
8.46
9.83
2.18
1.42
3.79
1.53
4.34
0.59
5.51
2.07
1.52
1.08
0.00
0.62
0.00
0.96
5.03
2.34
0.91
2.85
0.00
0.27
1.44
0.61
0.35
0.00
0.41
0.12
0.13
1.43
0.57
2.28
0.60
0.01
0.00
0.00
0.56
0.24
1.28
0.52
3.25
0.13
0.41
0.39
0.01
0.39
1.71
0.25
0.01
1.09
0.08
0.17
0.32
0.13
0.39
0.30
1.20
0.31
0.60
0.04
0.35
0.00
0.00
0.00
0.07
0.00
1.51
0.33
0.67
0.33
0.00
0.00
1.30
0.00
1.65
0.06
2.16
0.00
1.34
0.05
0.19
0.06
0.84
0.01
0.13
1.59
0.00
0.04
0.00
0.40
2.99
2.77
0.93
0.15
0.31
0.21
2.16
0.64
0.00
3.11
0.00
0.30
0.77
0.20
0.00
0.74
0.41
0.00
0.42
0.14
0.02
0.53
1.23
0.01
0.02
0.15
0.00
0.00
0.10
1.01
0.18
0.28
0.14
0.21
0.20
0.03
0.01
0.00
0.00
0.22
0.01
0.15
0.01
0.32
0.27
1.36
0.33
1.27
0.00
0.50
0.06
0.01
0.37
0.11
0.04
0.16
0.02
0.19
0.86
0.06
0.00
0.13
0.02
0.03
0.55
0.05
0.38
0.16
0.14
0.00
0.00
0.32
0.00
0.21
0.01
0.52
0.09
0.00
0.26
0.28
0.05
0.27
0.01
0.12
0.61
0.03
0.17
0.17
0.07
0.00
0.00
0.14
0.04
1.04
0.20
0.31
0.56
0.04
0.20
0.01
0.27
0.01
2.37
0.45
0.21
0.70
0.02
1.59
0.22
0.00
0.14
0.28
0.01
0.02
0.16
0.19
0.39
0.12
0.10
0.27
0.08
0.14
1.05
0.12
0.00
0.02
0.24
0.94
0.06
0.29
0.06
0.07
0.00
0.00
0.01
0.01
0.13
0.52
0.06
0.05
0.01
0.18
0.07
0.02
0.03
0.01
0.12
0.01
0.01
0.37
0.51
0.19
0.60
0.01
0.10
0.13
0.04
0.06
0.07
0.03
0.04
0.27
0.00
0.17
0.09
0.13
0.05
0.16
0.02
0.23
1.33
0.00
0.47
0.32
0.35
0.05
0.07
0.57
0.01
0.01
1.98
0.06
0.05
0.00
0.00
0.14
0.00
0.00
0.05
0.33
0.49
0.00
0.04
0.06
0.04
0.03
0.10
0.00
0.00
0.02
0.01
0.07
0.04
0.02
0.43
0.00
0.00
0.00
0.01
0.11
0.10
0.02
0.09
0.05
0.01
0.33
0.01
0.01
0.01
0.40
0.00
0.09
0.10
0.03
0.01
0.61
0.00
0.00
0.01
0.46
0.09
0.18
0.44
0.02
0.03
0.02
0.04
0.02
0.15
0.01
0.63
0.00
0.04
0.00
0.63
0.59
0.01
0.07
0.09
0.07
0.35
0.18
0.04
0.40
0.33
0.00
0.00
0.03
1.26
0.10
0.30
0.24
0.14
0.04
0.16
0.04
0.18
0.01
0.07
0.31
0.19
0.00
0.46
0.08
0.26
0.56
0.05
0.60
2.56
0.80
0.04
0.24
0.00
0.02
0.48
0.21
0.11
0.21
0.12
0.11
1.05
0.10
0.56
0.10
0.54
0.61
0.13
2.12
0.20
0.00
0.04
0.67
0.07
0.48
0.05
0.03
0.00
0.01
0.02
0.08
0.00
0.00
0.23
0.00
0.08
0.45
0.05
0.18
0.18
0.15
0.06
0.09
0.14
0.64
0.09
0.00
0.01
0.03
0.54
0.00
0.00
0.08
1.78
0.19
0.00
0.27
0.08
0.02
0.12
0.09
0.06
0.20
0.11
0.00
0.08
0.00
0.43
0.50
0.75
0.13
0.07
0.02
0.61
0.02
0.04
0.04
0.14
1.37
0.63
0.06
0.54
0.34
0.17
0.01
0.05
0.02
0.06
0.00
0.35
0.67
0.64
0.03
0.87
0.59
0.25
0.13
0.02
0.01
0.00
0.00
0.50
0.00
0.01
0.00
0.00
0.06
0.04
0.00
0.00
0.01
0.01
0.00
0.00
0.01
0.16
0.11
0.00
0.11
0.32
0.00
0.41
0.02
0.12
1.31
0.81
0.31
0.87
0.03
0.17
0.12
0.13
0.05
0.29
0.11
0.46
0.29
0.44
0.08
0.96
0.01
0.35
0.05
1.76
0.01
0.53
0.28
1.00
0.08
0.08
0.83
0.05
0.01
0.35
0.02
0.19
0.22
0.20
0.01
0.05
0.19
0.04
0.04
0.33
0.45
0.77
0.06
0.04
0.01
0.20
0.12
0.29
0.01
0.14
0.52
1.04
0.01
0.17
0.15
0.43
0.02
0.23
0.94
0.00
0.15
0.00
0.78
0.08
0.25
0.56
2.11
0.05
0.06
0.01
0.33
0.10
0.25
0.01
0.16
0.02
0.04
0.13
0.00
0.01
0.01
0.25
0.02
0.62
0.17
0.02
0.11
0.21
0.91
0.03
0.45
0.64
0.65
0.16
0.01
0.15
0.00
0.30
0.24
0.26
0.04
0.05
0.03
0.08
0.13
0.02
0.48
0.03
0.36
0.06
0.05
1.19
0.00
0.73
0.13
0.01
1.49
0.09
0.14
0.00
0.09
0.17
0.00
0.02
0.49
0.00
0.41
0.11
0.15
0.27
0.07
0.03
0.02
0.00
1.03
0.08
0.00
0.06
0.00
1.12
0.00
0.83
0.01
0.62
0.13
0.12
0.06
0.02
0.01
0.30
0.04
0.26
0.30
0.09
0.12
0.00
0.05
0.43
0.01
0.41
0.92
0.24
0.68
0.53
0.20
0.00
0.01
0.68
1.36
0.15
0.27
0.00
1.09
0.44
0.08
0.68
0.17
0.04
0.59
0.65
0.04
0.15
0.32
0.03
0.61
0.01
0.13
0.02
0.11
0.17
0.78
0.01
0.84
0.47
0.04
0.92
0.13
0.24
0.03
0.16
1.58
0.11
0.32
0.68
0.06
0.00
0.04
0.28
0.22
0.02
0.01
0.01
0.00
0.07
0.03
0.45
0.01
0.21
0.02
0.31
0.01
0.23
0.16
0.00
0.75
0.17
0.04
0.44
0.04
0.05
0.00
0.64
1.21
0.02
0.02
0.01
0.23
0.06
1.71
0.21
0.20
0.00
0.06
0.05
2.05
0.14
0.01
0.22
0.18
0.15
0.33
0.01
1.12
1.66
0.06
0.34
0.13
0.59
0.22
0.58
0.31
0.78
0.08
0.20
0.88
0.53
1.08
0.30
1.97
0.43
0.01
0.11
0.64
1.08
0.00
0.42
0.11
0.11
0.14
1.11
0.09
1.86
0.05
0.01
0.48
0.24
0.01
0.66
0.00
0.00
0.03
0.65
0.08
0.02
0.00
0.62
0.21
1.01
0.63
0.39
0.05
0.90
0.24
0.61
0.43
0.36
3.74
0.22
0.37
